data_4116259
loop_
_publ_author_name
'William J. Evans'
'Gregory W. Nyce'
'Matthew A. Johnston'
'Joseph W. Ziller'

_publ_section_title
;
 How Much Steric Crowding Is Possible in
 Tris(\h5-pentamethylcyclopentadienyl) Complexes? Synthesis and Structure
 of (C5Me5)3UCl and (C5Me5)3UF1
;
_journal_name_full 'Journal of the American Chemical Society'
_journal_page_first 12019
_journal_page_last 12020
_journal_paper_doi 10.1021/ja002486p
_journal_volume 122
_journal_year 2000
_chemical_formula_sum 'C30 H45 Cl U'
_chemical_formula_weight 679.14
_chemical_name_systematic
; 
 ? 
;
_space_group_IT_number 176
_symmetry_cell_setting hexagonal
_symmetry_space_group_name_Hall '-P 6c'
_symmetry_space_group_name_H-M 'P 63/m'
_atom_sites_solution_hydrogens geom
_atom_sites_solution_primary direct
_atom_sites_solution_secondary difmap
_audit_creation_method SHELXTL
_cell_angle_alpha 90.00
_cell_angle_beta 90.00
_cell_angle_gamma 120.00
_cell_formula_units_Z 2
_cell_length_a 9.9903(3)
_cell_length_b 9.9903(3)
_cell_length_c 15.3902(6)
_cell_measurement_temperature 158(2)
_cell_volume 1330.25(8)
_computing_cell_refinement 'Bruker SMART/SAINT'
_computing_data_collection 'Bruker SMART'
_computing_data_reduction 'Bruker SHELXTL'
_computing_molecular_graphics 'Bruker SHELXTL'
_computing_publication_material 'Bruker SHELXTL'
_computing_structure_refinement 'Bruker SHELXTL'
_computing_structure_solution 'Bruker SHELXTL'
_diffrn_ambient_temperature 158(2)
_diffrn_measured_fraction_theta_full 0.990
_diffrn_measured_fraction_theta_max 0.990
_diffrn_measurement_device_type 'CCD area detector'
_diffrn_measurement_method 'phi and omega scans'
_diffrn_radiation_monochromator graphite
_diffrn_radiation_source 'sealed tube'
_diffrn_radiation_type MoK\a
_diffrn_radiation_wavelength 0.71073
_diffrn_reflns_av_R_equivalents 0.0325
_diffrn_reflns_av_sigmaI/netI 0.0180
_diffrn_reflns_limit_h_max 12
_diffrn_reflns_limit_h_min -13
_diffrn_reflns_limit_k_max 13
_diffrn_reflns_limit_k_min -7
_diffrn_reflns_limit_l_max 20
_diffrn_reflns_limit_l_min -20
_diffrn_reflns_number 8835
_diffrn_reflns_theta_full 28.27
_diffrn_reflns_theta_max 28.27
_diffrn_reflns_theta_min 2.35
_diffrn_standards_decay_% '< 1.0'
_exptl_absorpt_coefficient_mu 6.217
_exptl_absorpt_correction_T_max 0.6046
_exptl_absorpt_correction_T_min 0.3169
_exptl_absorpt_correction_type numerical
_exptl_absorpt_process_details 'Bruker SADABS'
_exptl_crystal_colour red
_exptl_crystal_density_diffrn 1.696
_exptl_crystal_density_meas ?
_exptl_crystal_description irregular
_exptl_crystal_F_000 668
_exptl_crystal_size_max 0.24
_exptl_crystal_size_mid 0.11
_exptl_crystal_size_min 0.09
_refine_diff_density_max 1.857
_refine_diff_density_min -5.095
_refine_diff_density_rms 0.165
_refine_ls_extinction_method none
_refine_ls_goodness_of_fit_ref 1.398
_refine_ls_hydrogen_treatment constr
_refine_ls_matrix_type full
_refine_ls_number_parameters 54
_refine_ls_number_reflns 1137
_refine_ls_number_restraints 0
_refine_ls_restrained_S_all 1.398
_refine_ls_R_factor_all 0.0560
_refine_ls_R_factor_gt 0.0500
_refine_ls_shift/su_max 0.000
_refine_ls_shift/su_mean 0.000
_refine_ls_structure_factor_coef Fsqd
_refine_ls_weighting_details 'calc w=1/[\s^2^(Fo^2^)+(0.0141P)^2^+14.9351P] where P=(Fo^2^+2Fc^2^)/3'
_refine_ls_weighting_scheme calc
_refine_ls_wR_factor_gt 0.1215
_refine_ls_wR_factor_ref 0.1247
_reflns_number_gt 1007
_reflns_number_total 1137
_reflns_threshold_expression >2sigma(I)
_cod_data_source_file ja002486p_1.cif
_cod_data_source_block gn12
_cod_depositor_comments
;
The following automatic conversions were performed:

'_exptl_crystal_density_meas' value 'none' was changed to '?' - the
value is perceived as not measured.

Automatic conversion script
Id: cif_fix_values 3008 2015-01-20 13:52:24Z robertas 
;
_cod_database_code 4116259

loop_
_symmetry_equiv_pos_as_xyz
'x, y, z'
'-y, x-y, z'
'-x+y, -x, z'
'-x, -y, z+1/2'
'y, -x+y, z+1/2'
'x-y, x, z+1/2'
'-x, -y, -z'
'y, -x+y, -z'
'x-y, x, -z'
'x, y, -z-1/2'
'-y, x-y, -z-1/2'
'-x+y, -x, -z-1/2'

loop_
_atom_site_label
_atom_site_type_symbol
_atom_site_fract_x
_atom_site_fract_y
_atom_site_fract_z
_atom_site_U_iso_or_equiv
_atom_site_adp_type
_atom_site_occupancy
_atom_site_symmetry_multiplicity
_atom_site_calc_flag
_atom_site_refinement_flags
U1 U 0.3333 0.6667 0.2500 0.0405(3) Uani 1 6 d S
Cl1 Cl 0.3333 0.6667 0.0615(7) 0.059(2) Uani 0.50 3 d SP
C1 C 0.3869(8) 0.4283(7) 0.2041(5) 0.0263(14) Uani 1 1 d .
C2 C 0.2330(9) 0.3735(9) 0.1762(6) 0.0358(18) Uani 1 1 d .
C3 C 0.1374(10) 0.3333(10) 0.2500 0.031(2) Uani 1 2 d S
C4 C 0.5107(9) 0.4394(9) 0.1437(6) 0.0407(19) Uani 1 1 d .
H4A H 0.6084 0.4800 0.1755 0.061 Uiso 1 1 calc R
H4B H 0.5237 0.5088 0.0954 0.061 Uiso 1 1 calc R
H4C H 0.4805 0.3365 0.1209 0.061 Uiso 1 1 calc R
C5 C 0.1807(16) 0.3312(19) 0.0834(7) 0.091(5) Uani 1 1 d .
H5A H 0.2711 0.3741 0.0451 0.137 Uiso 1 1 calc R
H5B H 0.1144 0.3736 0.0673 0.137 Uiso 1 1 calc R
H5C H 0.1226 0.2185 0.0775 0.137 Uiso 1 1 calc R
C6 C -0.0328(12) 0.2179(13) 0.2500 0.052(4) Uani 1 2 d S
H6A H -0.0743 0.2093 0.1913 0.077 Uiso 0.50 1 calc PR
H6B H -0.0858 0.2522 0.2901 0.077 Uiso 0.50 1 calc PR
H6C H -0.0494 0.1169 0.2686 0.077 Uiso 0.50 1 calc PR

loop_
_atom_site_aniso_label
_atom_site_aniso_U_11
_atom_site_aniso_U_22
_atom_site_aniso_U_33
_atom_site_aniso_U_23
_atom_site_aniso_U_13
_atom_site_aniso_U_12
U1 0.0108(2) 0.0108(2) 0.0998(7) 0.000 0.000 0.00540(11)
Cl1 0.052(3) 0.052(3) 0.073(6) 0.000 0.000 0.0259(14)
C1 0.022(3) 0.019(3) 0.041(4) 0.004(3) 0.005(3) 0.013(3)
C2 0.029(4) 0.034(4) 0.053(5) -0.011(4) -0.009(4) 0.022(3)
C3 0.014(4) 0.013(4) 0.067(7) 0.000 0.000 0.007(3)
C4 0.036(4) 0.030(4) 0.061(5) 0.002(4) 0.015(4) 0.020(3)
C5 0.099(10) 0.168(15) 0.064(7) -0.055(9) -0.040(7) 0.110(11)
C6 0.019(5) 0.020(5) 0.111(12) 0.000 0.000 0.006(4)

loop_
_atom_type_symbol
_atom_type_description
_atom_type_scat_dispersion_real
_atom_type_scat_dispersion_imag
_atom_type_scat_source
C C 0.0033 0.0016 'International Tables Vol C Tables 4.2.6.8 and 6.1.1.4'
H H 0.0000 0.0000 'International Tables Vol C Tables 4.2.6.8 and 6.1.1.4'
Cl Cl 0.1484 0.1585 'International Tables Vol C Tables 4.2.6.8 and 6.1.1.4'
U U -9.6767 9.6646 'International Tables Vol C Tables 4.2.6.8 and 6.1.1.4'

loop_
_geom_angle_atom_site_label_1
_geom_angle_atom_site_label_2
_geom_angle_atom_site_label_3
_geom_angle
_geom_angle_site_symmetry_1
_geom_angle_site_symmetry_3
C1 U1 C1 29.4(3) 3_565 12_566
C1 U1 C1 122.16(4) 3_565 11_666
C1 U1 C1 113.78(12) 12_566 11_666
C1 U1 C1 113.78(12) 3_565 2_665
C1 U1 C1 122.16(4) 12_566 2_665
C1 U1 C1 29.4(3) 11_666 2_665
C1 U1 C1 113.78(12) 3_565 .
C1 U1 C1 122.16(4) 12_566 .
C1 U1 C1 122.16(4) 11_666 .
C1 U1 C1 113.78(12) 2_665 .
C1 U1 C1 122.16(4) 3_565 10_556
C1 U1 C1 113.78(12) 12_566 10_556
C1 U1 C1 113.78(12) 11_666 10_556
C1 U1 C1 122.16(4) 2_665 10_556
C1 U1 C1 29.4(3) . 10_556
C1 U1 C2 48.2(2) 3_565 12_566
C1 U1 C2 29.31(19) 12_566 12_566
C1 U1 C2 84.47(19) 11_666 12_566
C1 U1 C2 96.2(2) 2_665 12_566
C1 U1 C2 150.0(2) . 12_566
C1 U1 C2 131.4(2) 10_556 12_566
C1 U1 C2 29.31(19) 3_565 3_565
C1 U1 C2 48.2(2) 12_566 3_565
C1 U1 C2 96.2(2) 11_666 3_565
C1 U1 C2 84.47(19) 2_665 3_565
C1 U1 C2 131.4(2) . 3_565
C1 U1 C2 150.0(2) 10_556 3_565
C2 U1 C2 47.6(4) 12_566 3_565
C1 U1 C2 150.0(2) 3_565 11_666
C1 U1 C2 131.4(2) 12_566 11_666
C1 U1 C2 29.31(19) 11_666 11_666
C1 U1 C2 48.2(2) 2_665 11_666
C1 U1 C2 96.2(2) . 11_666
C1 U1 C2 84.47(19) 10_556 11_666
C2 U1 C2 104.8(2) 12_566 11_666
C2 U1 C2 125.54(8) 3_565 11_666
C1 U1 C2 84.47(19) 3_565 .
C1 U1 C2 96.2(2) 12_566 .
C1 U1 C2 150.0(2) 11_666 .
C1 U1 C2 131.4(2) 2_665 .
C1 U1 C2 29.31(19) . .
C1 U1 C2 48.2(2) 10_556 .
C2 U1 C2 125.54(8) 12_566 .
C2 U1 C2 104.8(2) 3_565 .
C2 U1 C2 125.54(8) 11_666 .
C1 U1 C2 96.2(2) 3_565 10_556
C1 U1 C2 84.47(19) 12_566 10_556
C1 U1 C2 131.4(2) 11_666 10_556
C1 U1 C2 150.0(2) 2_665 10_556
C1 U1 C2 48.2(2) . 10_556
C1 U1 C2 29.31(19) 10_556 10_556
C2 U1 C2 104.8(2) 12_566 10_556
C2 U1 C2 125.54(8) 3_565 10_556
C2 U1 C2 104.8(2) 11_666 10_556
C2 U1 C2 47.6(4) . 10_556
C1 U1 C2 131.4(2) 3_565 2_665
C1 U1 C2 150.0(2) 12_566 2_665
C1 U1 C2 48.2(2) 11_666 2_665
C1 U1 C2 29.31(19) 2_665 2_665
C1 U1 C2 84.47(19) . 2_665
C1 U1 C2 96.2(2) 10_556 2_665
C2 U1 C2 125.54(8) 12_566 2_665
C2 U1 C2 104.8(2) 3_565 2_665
C2 U1 C2 47.6(4) 11_666 2_665
C2 U1 C2 104.8(2) . 2_665
C2 U1 C2 125.54(8) 10_556 2_665
C1 U1 C3 47.5(2) 3_565 3_565
C1 U1 C3 47.5(2) 12_566 3_565
C1 U1 C3 74.8(2) 11_666 3_565
C1 U1 C3 74.8(2) 2_665 3_565
C1 U1 C3 159.59(19) . 3_565
C1 U1 C3 159.59(19) 10_556 3_565
C2 U1 C3 28.5(2) 12_566 3_565
C2 U1 C3 28.5(2) 3_565 3_565
C2 U1 C3 102.7(2) 11_666 3_565
C2 U1 C3 131.3(2) . 3_565
C2 U1 C3 131.3(2) 10_556 3_565
C2 U1 C3 102.7(2) 2_665 3_565
C1 U1 C3 74.8(2) 3_565 .
C1 U1 C3 74.8(2) 12_566 .
C1 U1 C3 159.59(19) 11_666 .
C1 U1 C3 159.59(19) 2_665 .
C1 U1 C3 47.5(2) . .
C1 U1 C3 47.5(2) 10_556 .
C2 U1 C3 102.7(2) 12_566 .
C2 U1 C3 102.7(2) 3_565 .
C2 U1 C3 131.3(2) 11_666 .
C2 U1 C3 28.5(2) . .
C2 U1 C3 28.5(2) 10_556 .
C2 U1 C3 131.3(2) 2_665 .
C3 U1 C3 120.000(1) 3_565 .
C1 U1 C3 159.59(19) 3_565 2_665
C1 U1 C3 159.59(19) 12_566 2_665
C1 U1 C3 47.5(2) 11_666 2_665
C1 U1 C3 47.5(2) 2_665 2_665
C1 U1 C3 74.8(2) . 2_665
C1 U1 C3 74.8(2) 10_556 2_665
C2 U1 C3 131.3(2) 12_566 2_665
C2 U1 C3 131.3(2) 3_565 2_665
C2 U1 C3 28.5(2) 11_666 2_665
C2 U1 C3 102.7(2) . 2_665
C2 U1 C3 102.7(2) 10_556 2_665
C2 U1 C3 28.5(2) 2_665 2_665
C3 U1 C3 120.000(1) 3_565 2_665
C3 U1 C3 120.000(1) . 2_665
C1 U1 Cl1 104.72(15) 3_565 10_556
C1 U1 Cl1 75.28(15) 12_566 10_556
C1 U1 Cl1 75.28(15) 11_666 10_556
C1 U1 Cl1 104.72(15) 2_665 10_556
C1 U1 Cl1 104.72(15) . 10_556
C1 U1 Cl1 75.28(15) 10_556 10_556
C2 U1 Cl1 66.22(18) 12_566 10_556
C2 U1 Cl1 113.78(18) 3_565 10_556
C2 U1 Cl1 66.22(18) 11_666 10_556
C2 U1 Cl1 113.78(18) . 10_556
C2 U1 Cl1 66.22(18) 10_556 10_556
C2 U1 Cl1 113.78(18) 2_665 10_556
C3 U1 Cl1 90.0 3_565 10_556
C3 U1 Cl1 90.000(1) . 10_556
C3 U1 Cl1 90.000(1) 2_665 10_556
C1 U1 Cl1 75.28(15) 3_565 .
C1 U1 Cl1 104.72(15) 12_566 .
C1 U1 Cl1 104.72(15) 11_666 .
C1 U1 Cl1 75.28(15) 2_665 .
C1 U1 Cl1 75.28(15) . .
C1 U1 Cl1 104.72(15) 10_556 .
C2 U1 Cl1 113.78(18) 12_566 .
C2 U1 Cl1 66.22(18) 3_565 .
C2 U1 Cl1 113.78(18) 11_666 .
C2 U1 Cl1 66.22(18) . .
C2 U1 Cl1 113.78(18) 10_556 .
C2 U1 Cl1 66.22(18) 2_665 .
C3 U1 Cl1 90.0 3_565 .
C3 U1 Cl1 90.000(1) . .
C3 U1 Cl1 90.000(1) 2_665 .
Cl1 U1 Cl1 180.0 10_556 .
C1 C1 C2 107.7(5) 10_556 .
C1 C1 C4 128.1(5) 10_556 .
C2 C1 C4 122.3(7) . .
C1 C1 U1 75.28(15) 10_556 .
C2 C1 U1 76.8(4) . .
C4 C1 U1 126.6(5) . .
C3 C2 C1 108.4(7) . .
C3 C2 C5 126.5(8) . .
C1 C2 C5 123.6(8) . .
C3 C2 U1 79.0(5) . .
C1 C2 U1 73.9(4) . .
C5 C2 U1 124.5(7) . .
C2 C3 C2 107.7(9) 10_556 .
C2 C3 C6 124.4(5) 10_556 .
C2 C3 C6 124.4(5) . .
C2 C3 U1 72.6(5) 10_556 .
C2 C3 U1 72.6(5) . .
C6 C3 U1 137.4(7) . .

loop_
_geom_bond_atom_site_label_1
_geom_bond_atom_site_label_2
_geom_bond_distance
_geom_bond_site_symmetry_2
U1 C1 2.780(6) 3_565
U1 C1 2.780(6) 12_566
U1 C1 2.780(6) 11_666
U1 C1 2.780(6) 2_665
U1 C1 2.780(6) .
U1 C1 2.780(6) 10_556
U1 C2 2.818(8) 12_566
U1 C2 2.818(8) 3_565
U1 C2 2.818(8) 11_666
U1 C2 2.818(8) .
U1 C2 2.818(8) 10_556
U1 C2 2.818(8) 2_665
U1 C3 2.899(9) 3_565
U1 C3 2.899(9) .
U1 C3 2.899(9) 2_665
U1 Cl1 2.900(10) 10_556
U1 Cl1 2.900(10) .
U1 Cnt 2.551 .
C1 C1 1.413(15) 10_556
C1 C2 1.417(10) .
C1 C4 1.506(10) .
C2 C3 1.407(10) .
C2 C5 1.507(13) .
C3 C2 1.407(10) 10_556
C3 C6 1.504(13) .
